data_4025391
loop_
_publ_author_name
'Da Ma'
'Zuzana Gargulakova'
'Peter Y. Zavalij'
'Vladimir Sindelar'
'Lyle Isaacs'

_publ_section_title
;
 Reasons Why Aldehydes Do Not Generally Participate in Cucurbit[n]uril
 Forming Reactions
;
_journal_name_full 'Journal of Organic Chemistry'
_journal_page_first 2934
_journal_page_last 2941
_journal_paper_doi 10.1021/jo100186q
_journal_volume 75
_journal_year 2010
_chemical_formula_sum 'C22 H28 N8 O7'
_chemical_formula_weight 516.52
_chemical_name_systematic
; 
 ? 
;
_space_group_IT_number 14
_symmetry_cell_setting monoclinic
_symmetry_space_group_name_Hall '-P 2yn'
_symmetry_space_group_name_H-M 'P 1 21/n 1'
_atom_sites_solution_hydrogens geom
_atom_sites_solution_primary direct
_atom_sites_solution_secondary difmap
_audit_creation_method SHELXL-97
_cell_angle_alpha 90.00
_cell_angle_beta 90.90(3)
_cell_angle_gamma 90.00
_cell_formula_units_Z 4
_cell_length_a 8.2799(17)
_cell_length_b 11.836(2)
_cell_length_c 22.785(5)
_cell_measurement_reflns_used 27244
_cell_measurement_temperature 120(2)
_cell_measurement_theta_max 27.10
_cell_measurement_theta_min 3.00
_cell_volume 2232.7(8)
_computing_cell_refinement Xcalibur
_computing_data_collection 'Xcalibur (Oxford Diffraction Ltd, 2006)'
_computing_data_reduction Xcalibur
_computing_structure_refinement 'SHELXL-97 (Sheldrick, 1997)'
_computing_structure_solution 'SHELXS-97 (Sheldrick, 1990)'
_diffrn_ambient_temperature 120(2)
_diffrn_detector_area_resol_mean 0.06
_diffrn_measured_fraction_theta_full 0.983
_diffrn_measured_fraction_theta_max 0.983
_diffrn_measurement_device_type 'Kuma KM-4 CCD diffractometer'
_diffrn_measurement_method '\w scan'
_diffrn_radiation_monochromator graphite
_diffrn_radiation_source 'fine-focus sealed tube'
_diffrn_radiation_type MoK\a
_diffrn_radiation_wavelength 0.71073
_diffrn_reflns_av_R_equivalents 0.0747
_diffrn_reflns_av_sigmaI/netI 0.0325
_diffrn_reflns_limit_h_max 9
_diffrn_reflns_limit_h_min -9
_diffrn_reflns_limit_k_max 14
_diffrn_reflns_limit_k_min -14
_diffrn_reflns_limit_l_max 25
_diffrn_reflns_limit_l_min -27
_diffrn_reflns_number 24397
_diffrn_reflns_theta_full 25.00
_diffrn_reflns_theta_max 25.00
_diffrn_reflns_theta_min 3.00
_diffrn_standards_decay_% none
_diffrn_standards_interval_count 0
_diffrn_standards_interval_time 0
_diffrn_standards_number 0
_exptl_absorpt_coefficient_mu 0.117
_exptl_absorpt_correction_T_max 0.9657
_exptl_absorpt_correction_T_min 0.9546
_exptl_crystal_density_diffrn 1.537
_exptl_crystal_density_method 'not measured'
_exptl_crystal_F_000 1088
_exptl_crystal_size_max 0.40
_exptl_crystal_size_mid 0.30
_exptl_crystal_size_min 0.30
_refine_diff_density_max 0.547
_refine_diff_density_min -0.380
_refine_diff_density_rms 0.071
_refine_ls_extinction_method none
_refine_ls_goodness_of_fit_ref 1.091
_refine_ls_hydrogen_treatment mixed
_refine_ls_matrix_type full
_refine_ls_number_parameters 344
_refine_ls_number_reflns 3850
_refine_ls_number_restraints 0
_refine_ls_restrained_S_all 1.091
_refine_ls_R_factor_all 0.0592
_refine_ls_R_factor_gt 0.0528
_refine_ls_shift/su_max 0.000
_refine_ls_shift/su_mean 0.000
_refine_ls_structure_factor_coef Fsqd
_refine_ls_weighting_details 'calc w=1/[\s^2^(Fo^2^)+(0.0776P)^2^+1.9818P] where P=(Fo^2^+2Fc^2^)/3'
_refine_ls_weighting_scheme calc
_refine_ls_wR_factor_gt 0.1410
_refine_ls_wR_factor_ref 0.1471
_reflns_number_gt 3381
_reflns_number_total 3850
_reflns_threshold_expression >2sigma(I)
_cod_data_source_file jo100186q_si_003.cif
_cod_data_source_block vs3
_cod_depositor_comments
;
The following automatic conversions were performed:

'_symmetry_cell_setting' value 'Monoclinic' changed to 'monoclinic'
according to the built-in table from CIF Core dictionary named
'cif_core.dic' version 2.4.1 from 2010-06-29.

Automatic conversion script
Id: cif_fix_values 1646 2011-03-28 12:23:43Z adriana 
;
_cod_original_cell_volume 2232.6(8)
_cod_database_code 4025391

loop_
_symmetry_equiv_pos_as_xyz
'x, y, z'
'-x+1/2, y+1/2, -z+1/2'
'-x, -y, -z'
'x-1/2, -y-1/2, z-1/2'

loop_
_atom_site_label
_atom_site_type_symbol
_atom_site_fract_x
_atom_site_fract_y
_atom_site_fract_z
_atom_site_U_iso_or_equiv
_atom_site_adp_type
_atom_site_occupancy
_atom_site_symmetry_multiplicity
_atom_site_calc_flag
_atom_site_refinement_flags
_atom_site_disorder_assembly
_atom_site_disorder_group
O1 O 1.18418(19) 0.34267(14) 0.44504(7) 0.0288(4) Uani 1 1 d . . .
O2 O 0.63227(17) 0.10220(13) 0.38024(7) 0.0248(4) Uani 1 1 d . . .
O3 O 0.83386(18) 0.05643(12) 0.20459(7) 0.0254(4) Uani 1 1 d . . .
O4 O 1.40514(18) 0.27230(12) 0.27730(7) 0.0262(4) Uani 1 1 d . . .
N1 N 0.9663(2) 0.39500(14) 0.38575(8) 0.0219(4) Uani 1 1 d . . .
N2 N 0.7293(2) 0.28326(15) 0.36833(8) 0.0220(4) Uani 1 1 d . . .
N3 N 0.8647(2) 0.14262(14) 0.32897(7) 0.0183(4) Uani 1 1 d . . .
N4 N 1.0259(2) 0.01213(14) 0.27607(7) 0.0192(4) Uani 1 1 d . . .
N5 N 1.1046(2) 0.03554(15) 0.18445(8) 0.0224(4) Uani 1 1 d . . .
N6 N 1.3552(2) 0.12031(15) 0.21575(8) 0.0240(4) Uani 1 1 d . . .
N7 N 1.2662(2) 0.11387(14) 0.30710(8) 0.0201(4) Uani 1 1 d . . .
N8 N 1.1068(2) 0.24231(14) 0.36246(7) 0.0197(4) Uani 1 1 d . . .
C1 C 1.0938(3) 0.32673(17) 0.40293(9) 0.0211(4) Uani 1 1 d . . .
C2 C 0.8780(3) 0.46665(19) 0.42658(9) 0.0263(5) Uani 1 1 d . . .
H2A H 0.8331 0.5326 0.4052 0.032 Uiso 1 1 calc R . .
H2B H 0.9535 0.4951 0.4573 0.032 Uiso 1 1 calc R . .
C3 C 0.7408(3) 0.4020(2) 0.45550(10) 0.0290(5) Uani 1 1 d . . .
H3A H 0.7868 0.3439 0.4822 0.035 Uiso 1 1 calc R . .
H3B H 0.6762 0.4548 0.4793 0.035 Uiso 1 1 calc R . .
C4 C 0.6312(3) 0.34506(19) 0.40982(10) 0.0266(5) Uani 1 1 d . . .
H4A H 0.5564 0.2925 0.4295 0.032 Uiso 1 1 calc R . .
H4B H 0.5661 0.4029 0.3888 0.032 Uiso 1 1 calc R . .
C5 C 0.7316(2) 0.16990(17) 0.36175(9) 0.0195(4) Uani 1 1 d . . .
C6 C 0.9251(2) 0.02696(17) 0.32693(9) 0.0194(4) Uani 1 1 d . . .
H6A H 0.8304 -0.0251 0.3229 0.023 Uiso 1 1 calc R . .
C7 C 0.9741(3) 0.03789(16) 0.21967(9) 0.0203(4) Uani 1 1 d . . .
C8 C 1.1109(3) 0.08742(19) 0.12657(10) 0.0280(5) Uani 1 1 d . . .
H8A H 1.0000 0.1039 0.1121 0.034 Uiso 1 1 calc R . .
H8B H 1.1619 0.0348 0.0986 0.034 Uiso 1 1 calc R . .
C9 C 1.2081(3) 0.1963(2) 0.13025(10) 0.0299(5) Uani 1 1 d . . .
H9A H 1.2229 0.2269 0.0903 0.036 Uiso 1 1 calc R . .
H9B H 1.1479 0.2530 0.1532 0.036 Uiso 1 1 calc R . .
C10 C 1.3722(3) 0.1760(2) 0.15907(10) 0.0300(5) Uani 1 1 d . . .
H10A H 1.4386 0.1283 0.1331 0.036 Uiso 1 1 calc R . .
H10B H 1.4286 0.2491 0.1646 0.036 Uiso 1 1 calc R . .
C11 C 1.3472(2) 0.17882(17) 0.26713(9) 0.0212(5) Uani 1 1 d . . .
C12 C 1.2259(2) 0.15064(17) 0.36563(9) 0.0206(4) Uani 1 1 d . . .
H12A H 1.3260 0.1793 0.3857 0.025 Uiso 1 1 calc R . .
C13 C 0.8667(2) 0.33812(17) 0.34198(9) 0.0190(4) Uani 1 1 d . . .
H13A H 0.8344 0.3892 0.3089 0.023 Uiso 1 1 calc R . .
C14 C 0.9706(2) 0.23882(16) 0.32160(9) 0.0180(4) Uani 1 1 d . . .
H14A H 1.0049 0.2478 0.2800 0.022 Uiso 1 1 calc R . .
C15 C 1.2007(2) 0.01135(17) 0.28096(9) 0.0195(4) Uani 1 1 d . . .
H15A H 1.2427 -0.0584 0.3007 0.023 Uiso 1 1 calc R . .
C16 C 1.2539(3) 0.01996(17) 0.21696(9) 0.0217(4) Uani 1 1 d . . .
H16A H 1.3133 -0.0491 0.2041 0.026 Uiso 1 1 calc R . .
C17 C 1.0207(3) -0.00625(17) 0.38213(9) 0.0210(4) Uani 1 1 d . . .
C18 C 0.9649(3) -0.09562(18) 0.41541(10) 0.0252(5) Uani 1 1 d . . .
H18A H 0.8679 -0.1332 0.4041 0.030 Uiso 1 1 calc R . .
C19 C 1.0505(3) -0.13079(19) 0.46548(10) 0.0312(5) Uani 1 1 d . . .
H19A H 1.0116 -0.1920 0.4882 0.037 Uiso 1 1 calc R . .
C20 C 1.1914(3) -0.0766(2) 0.48177(10) 0.0323(6) Uani 1 1 d . . .
H20A H 1.2502 -0.1009 0.5156 0.039 Uiso 1 1 calc R . .
C21 C 1.2476(3) 0.01328(19) 0.44899(10) 0.0273(5) Uani 1 1 d . . .
H21A H 1.3452 0.0499 0.4604 0.033 Uiso 1 1 calc R . .
C22 C 1.1626(3) 0.05038(17) 0.39957(9) 0.0219(5) Uani 1 1 d . . .
O10 O 0.9366(6) 0.3765(5) 0.1357(3) 0.0450(19) Uani 0.347(6) 1 d P A 1
O11 O 0.9781(3) 0.4114(2) 0.19594(13) 0.0368(9) Uani 0.653(6) 1 d P A 2
O12 O 1.4265(7) 0.2640(6) 0.5291(2) 0.0869(18) Uani 0.50 1 d P . .
O13 O 0.71171(19) 0.27748(13) 0.21798(7) 0.0295(4) Uani 1 1 d . . .

loop_
_atom_site_aniso_label
_atom_site_aniso_U_11
_atom_site_aniso_U_22
_atom_site_aniso_U_33
_atom_site_aniso_U_23
_atom_site_aniso_U_13
_atom_site_aniso_U_12
O1 0.0308(9) 0.0325(8) 0.0228(8) -0.0073(7) -0.0091(7) 0.0026(7)
O2 0.0223(8) 0.0257(8) 0.0266(8) 0.0021(6) 0.0043(6) -0.0005(6)
O3 0.0257(8) 0.0256(8) 0.0247(8) -0.0040(6) -0.0044(6) -0.0028(6)
O4 0.0264(8) 0.0214(8) 0.0307(9) 0.0003(6) -0.0005(6) -0.0039(6)
N1 0.0264(9) 0.0200(9) 0.0191(9) -0.0034(7) -0.0026(7) 0.0026(7)
N2 0.0215(9) 0.0205(9) 0.0242(10) -0.0010(7) 0.0034(7) 0.0020(7)
N3 0.0188(8) 0.0182(8) 0.0180(9) -0.0002(7) 0.0015(7) 0.0010(7)
N4 0.0214(9) 0.0201(8) 0.0160(9) -0.0014(7) 0.0025(7) -0.0013(7)
N5 0.0274(10) 0.0218(9) 0.0179(9) 0.0008(7) 0.0032(7) -0.0045(7)
N6 0.0263(10) 0.0235(9) 0.0223(10) 0.0006(7) 0.0048(7) -0.0053(7)
N7 0.0210(9) 0.0198(9) 0.0195(9) -0.0011(7) 0.0016(7) -0.0011(7)
N8 0.0210(9) 0.0198(9) 0.0182(9) -0.0017(7) -0.0040(7) 0.0013(7)
C1 0.0239(11) 0.0208(10) 0.0187(11) -0.0003(8) -0.0001(8) -0.0019(8)
C2 0.0348(12) 0.0239(11) 0.0203(11) -0.0068(9) -0.0010(9) 0.0058(9)
C3 0.0405(13) 0.0286(11) 0.0180(11) -0.0001(9) 0.0044(10) 0.0105(10)
C4 0.0285(12) 0.0260(11) 0.0255(12) 0.0001(9) 0.0068(9) 0.0066(9)
C5 0.0183(10) 0.0234(10) 0.0168(10) 0.0015(8) -0.0025(8) 0.0010(8)
C6 0.0216(10) 0.0180(10) 0.0187(10) -0.0002(8) 0.0025(8) -0.0001(8)
C7 0.0272(11) 0.0146(9) 0.0191(10) -0.0033(8) 0.0003(8) -0.0035(8)
C8 0.0384(13) 0.0288(11) 0.0170(11) 0.0015(9) 0.0028(9) -0.0076(10)
C9 0.0427(14) 0.0273(12) 0.0198(11) 0.0025(9) 0.0043(10) -0.0092(10)
C10 0.0359(13) 0.0316(12) 0.0229(12) 0.0007(9) 0.0091(10) -0.0092(10)
C11 0.0180(10) 0.0216(10) 0.0240(11) 0.0022(8) -0.0001(8) 0.0016(8)
C12 0.0188(10) 0.0222(10) 0.0207(11) -0.0027(8) -0.0018(8) 0.0025(8)
C13 0.0216(10) 0.0193(10) 0.0161(10) -0.0006(8) -0.0015(8) 0.0020(8)
C14 0.0206(10) 0.0189(10) 0.0143(10) 0.0005(8) -0.0014(8) -0.0002(8)
C15 0.0208(10) 0.0179(10) 0.0198(11) -0.0003(8) 0.0017(8) 0.0004(8)
C16 0.0247(11) 0.0189(10) 0.0217(11) -0.0004(8) 0.0045(8) -0.0004(8)
C17 0.0258(11) 0.0198(10) 0.0175(10) -0.0005(8) 0.0048(8) 0.0060(8)
C18 0.0322(12) 0.0202(10) 0.0236(11) 0.0005(8) 0.0106(9) 0.0053(9)
C19 0.0475(14) 0.0246(11) 0.0219(12) 0.0072(9) 0.0127(10) 0.0142(10)
C20 0.0468(15) 0.0327(12) 0.0174(11) 0.0018(9) 0.0039(10) 0.0198(11)
C21 0.0326(12) 0.0300(12) 0.0192(11) -0.0015(9) -0.0007(9) 0.0112(9)
C22 0.0262(11) 0.0221(10) 0.0176(10) -0.0002(8) 0.0033(8) 0.0074(8)
O10 0.039(3) 0.038(3) 0.058(4) 0.010(3) 0.021(3) 0.016(2)
O11 0.0224(14) 0.0338(15) 0.054(2) 0.0095(12) -0.0029(12) -0.0002(10)
O12 0.081(4) 0.118(5) 0.061(3) 0.023(3) -0.020(3) -0.035(3)
O13 0.0299(9) 0.0277(8) 0.0309(9) 0.0050(7) -0.0030(7) -0.0020(6)

loop_
_atom_type_symbol
_atom_type_description
_atom_type_scat_dispersion_real
_atom_type_scat_dispersion_imag
_atom_type_scat_source
C C 0.0033 0.0016 'International Tables Vol C Tables 4.2.6.8 and 6.1.1.4'
H H 0.0000 0.0000 'International Tables Vol C Tables 4.2.6.8 and 6.1.1.4'
N N 0.0061 0.0033 'International Tables Vol C Tables 4.2.6.8 and 6.1.1.4'
O O 0.0106 0.0060 'International Tables Vol C Tables 4.2.6.8 and 6.1.1.4'

loop_
_geom_angle_atom_site_label_1
_geom_angle_atom_site_label_2
_geom_angle_atom_site_label_3
_geom_angle
_geom_angle_site_symmetry_1
_geom_angle_site_symmetry_3
_geom_angle_publ_flag
C1 N1 C13 110.31(16) . . ?
C1 N1 C2 123.10(17) . . ?
C13 N1 C2 114.98(17) . . ?
C5 N2 C13 112.76(17) . . ?
C5 N2 C4 125.54(18) . . ?
C13 N2 C4 119.64(17) . . ?
C5 N3 C14 111.65(16) . . ?
C5 N3 C6 120.95(17) . . ?
C14 N3 C6 121.73(16) . . ?
C7 N4 C6 122.85(17) . . ?
C7 N4 C15 111.58(17) . . ?
C6 N4 C15 121.72(17) . . ?
C7 N5 C16 112.52(17) . . ?
C7 N5 C8 124.56(19) . . ?
C16 N5 C8 118.43(17) . . ?
C11 N6 C16 111.27(17) . . ?
C11 N6 C10 122.52(18) . . ?
C16 N6 C10 116.74(17) . . ?
C11 N7 C12 124.36(17) . . ?
C11 N7 C15 112.23(17) . . ?
C12 N7 C15 122.62(17) . . ?
C1 N8 C14 112.67(16) . . ?
C1 N8 C12 124.60(17) . . ?
C14 N8 C12 121.71(16) . . ?
O1 C1 N8 126.13(19) . . ?
O1 C1 N1 126.01(19) . . ?
N8 C1 N1 107.74(17) . . ?
N1 C2 C3 111.49(18) . . ?
C4 C3 C2 111.40(18) . . ?
N2 C4 C3 109.49(18) . . ?
O2 C5 N2 126.87(19) . . ?
O2 C5 N3 125.34(19) . . ?
N2 C5 N3 107.77(17) . . ?
N4 C6 N3 109.95(16) . . ?
N4 C6 C17 109.27(16) . . ?
N3 C6 C17 112.89(16) . . ?
O3 C7 N5 126.72(19) . . ?
O3 C7 N4 125.38(19) . . ?
N5 C7 N4 107.87(18) . . ?
N5 C8 C9 109.50(18) . . ?
C10 C9 C8 111.02(19) . . ?
N6 C10 C9 110.83(18) . . ?
O4 C11 N6 126.6(2) . . ?
O4 C11 N7 124.9(2) . . ?
N6 C11 N7 108.41(17) . . ?
N7 C12 N8 109.96(16) . . ?
N7 C12 C22 108.76(17) . . ?
N8 C12 C22 111.50(17) . . ?
N2 C13 N1 111.41(17) . . ?
N2 C13 C14 103.30(16) . . ?
N1 C13 C14 104.41(15) . . ?
N3 C14 N8 114.42(16) . . ?
N3 C14 C13 102.98(16) . . ?
N8 C14 C13 102.58(15) . . ?
N4 C15 N7 113.09(16) . . ?
N4 C15 C16 103.17(16) . . ?
N7 C15 C16 102.90(16) . . ?
N5 C16 N6 112.05(17) . . ?
N5 C16 C15 103.89(16) . . ?
N6 C16 C15 104.28(16) . . ?
C18 C17 C22 119.6(2) . . ?
C18 C17 C6 118.3(2) . . ?
C22 C17 C6 122.05(19) . . ?
C17 C18 C19 120.4(2) . . ?
C20 C19 C18 119.9(2) . . ?
C19 C20 C21 120.2(2) . . ?
C20 C21 C22 120.6(2) . . ?
C21 C22 C17 119.3(2) . . ?
C21 C22 C12 119.1(2) . . ?
C17 C22 C12 121.62(18) . . ?

loop_
_geom_bond_atom_site_label_1
_geom_bond_atom_site_label_2
_geom_bond_distance
_geom_bond_site_symmetry_2
_geom_bond_publ_flag
O1 C1 1.222(3) . ?
O2 C5 1.227(3) . ?
O3 C7 1.225(3) . ?
O4 C11 1.227(3) . ?
N1 C1 1.381(3) . ?
N1 C13 1.450(3) . ?
N1 C2 1.463(3) . ?
N2 C5 1.350(3) . ?
N2 C13 1.449(3) . ?
N2 C4 1.453(3) . ?
N3 C5 1.380(3) . ?
N3 C14 1.448(3) . ?
N3 C6 1.458(3) . ?
N4 C7 1.382(3) . ?
N4 C6 1.449(3) . ?
N4 C15 1.450(3) . ?
N5 C7 1.356(3) . ?
N5 C16 1.443(3) . ?
N5 C8 1.456(3) . ?
N6 C11 1.363(3) . ?
N6 C16 1.455(3) . ?
N6 C10 1.459(3) . ?
N7 C11 1.374(3) . ?
N7 C12 1.447(3) . ?
N7 C15 1.453(3) . ?
N8 C1 1.365(3) . ?
N8 C14 1.452(3) . ?
N8 C12 1.468(3) . ?
C2 C3 1.528(3) . ?
C3 C4 1.527(3) . ?
C6 C17 1.527(3) . ?
C8 C9 1.521(3) . ?
C9 C10 1.519(3) . ?
C12 C22 1.515(3) . ?
C13 C14 1.532(3) . ?
C15 C16 1.533(3) . ?
C17 C18 1.385(3) . ?
C17 C22 1.404(3) . ?
C18 C19 1.397(3) . ?
C19 C20 1.377(4) . ?
C20 C21 1.385(4) . ?
C21 C22 1.390(3) . ?
